data_7045826
loop_
_publ_author_name
'Riedl, Christoph A.'
'Hejl, Michaela'
'Klose, Matthias H. M.'
'Roller, Alexander'
'Jakupec, Michael A.'
'Kandioller, Wolfgang'
'Keppler, Bernhard K.'

_publ_section_title
;
 N- and S-donor leaving groups in triazole-based ruthena(ii)cycles: potent
 anticancer activity, selective activation, and mode of action studies.
;
_journal_issue 13
_journal_name_full 'Dalton transactions (Cambridge, England : 2003)'
_journal_page_first 4625
_journal_page_last 4638
_journal_paper_doi 10.1039/c8dt00449h
_journal_volume 47
_journal_year 2018
_chemical_formula_moiety 'C27 H32 N3 Ru S, N O3'
_chemical_formula_sum 'C27 H32 N4 O3 Ru S'
_chemical_formula_weight 593.69
_chemical_name_systematic
'[(\?S-(Methylsulfanyl)methane)(1-benzyl-4-(2'-\?C)-phenyl-1,2,3-(3-\?N)-triazolato)(\?6-p-cymene)ruthenium(II)] nitrate'
_space_group_crystal_system triclinic
_space_group_IT_number 2
_space_group_name_Hall '-P 1'
_space_group_name_H-M_alt 'P -1'
_symmetry_space_group_name_Hall '-P 1'
_symmetry_space_group_name_H-M 'P -1'
_atom_sites_solution_hydrogens geom
_atom_sites_solution_primary heavy
_audit_creation_date 2017-09-13
_audit_creation_method
;
Olex2 1.2
(compiled 2017.08.10 svn.r3458 for OlexSys, GUI svn.r5381)
;
_audit_update_record
;
2017-09-20 deposited with the CCDC.
2018-02-27 downloaded from the CCDC.
;
_cell_angle_alpha 98.178(2)
_cell_angle_beta 107.253(2)
_cell_angle_gamma 113.792(2)
_cell_formula_units_Z 2
_cell_length_a 9.8204(5)
_cell_length_b 11.5773(6)
_cell_length_c 15.0588(9)
_cell_measurement_reflns_used 9919
_cell_measurement_temperature 100.0
_cell_measurement_theta_max 30.078
_cell_measurement_theta_min 2.333
_cell_volume 1427.33(14)
_computing_cell_refinement 'SAINT V8.32B (?, 2016)'
_computing_data_collection 'APEX 2'
_computing_data_reduction 'SAINT V8.32B (?, 2016)'
_computing_molecular_graphics 'Olex2 (Dolomanov et al., 2009)'
_computing_publication_material 'Olex2 (Dolomanov et al., 2009)'
_computing_structure_refinement 'ShelXL (Sheldrick, 2015)'
_computing_structure_solution 'ShelXS (Sheldrick, 2008)'
_diffrn_ambient_temperature 100.0
_diffrn_measured_fraction_theta_full 0.997
_diffrn_measured_fraction_theta_max 0.995
_diffrn_measurement_device_type 'Bruker D8 Venture'
_diffrn_measurement_method '\f and \w scans'
_diffrn_radiation_probe x-ray
_diffrn_radiation_type MoK\a
_diffrn_radiation_wavelength 0.71073
_diffrn_reflns_av_R_equivalents 0.0352
_diffrn_reflns_av_unetI/netI 0.0256
_diffrn_reflns_Laue_measured_fraction_full 0.997
_diffrn_reflns_Laue_measured_fraction_max 0.995
_diffrn_reflns_limit_h_max 13
_diffrn_reflns_limit_h_min -13
_diffrn_reflns_limit_k_max 16
_diffrn_reflns_limit_k_min -16
_diffrn_reflns_limit_l_max 21
_diffrn_reflns_limit_l_min -21
_diffrn_reflns_number 39743
_diffrn_reflns_point_group_measured_fraction_full 0.997
_diffrn_reflns_point_group_measured_fraction_max 0.995
_diffrn_reflns_theta_full 25.242
_diffrn_reflns_theta_max 30.086
_diffrn_reflns_theta_min 2.326
_diffrn_source 'sealed xray tube'
_diffrn_source_type 'Incoatec IuS'
_diffrn_standards_number 0
_exptl_absorpt_coefficient_mu 0.656
_exptl_absorpt_correction_T_max 0.7460
_exptl_absorpt_correction_T_min 0.6449
_exptl_absorpt_correction_type multi-scan
_exptl_absorpt_process_details
;
SADABS-2012/1 (Bruker,2012) was used for absorption correction. 
wR2(int) was 0.0716 before and 0.0438 after correction. 
The Ratio of minimum to maximum transmission is 0.8645. 
The \l/2 correction factor is 0.0015.
;
_exptl_crystal_colour 'clear yellow'
_exptl_crystal_colour_lustre clear
_exptl_crystal_colour_primary yellow
_exptl_crystal_density_diffrn 1.381
_exptl_crystal_description block
_exptl_crystal_F_000 612
_exptl_crystal_size_max 0.238
_exptl_crystal_size_mid 0.196
_exptl_crystal_size_min 0.19
_refine_diff_density_max 1.608
_refine_diff_density_min -1.475
_refine_diff_density_rms 0.097
_refine_ls_extinction_method none
_refine_ls_goodness_of_fit_ref 1.090
_refine_ls_hydrogen_treatment constr
_refine_ls_matrix_type full
_refine_ls_number_parameters 339
_refine_ls_number_reflns 8364
_refine_ls_number_restraints 0
_refine_ls_restrained_S_all 1.090
_refine_ls_R_factor_all 0.0338
_refine_ls_R_factor_gt 0.0319
_refine_ls_shift/su_max 0.003
_refine_ls_shift/su_mean 0.000
_refine_ls_structure_factor_coef Fsqd
_refine_ls_weighting_details
;
 w=1/[\s^2^(Fo^2^)+(0.0482P)^2^+1.1984P]
 where P=(Fo^2^+2Fc^2^)/3
;
_refine_ls_weighting_scheme calc
_refine_ls_wR_factor_gt 0.0851
_refine_ls_wR_factor_ref 0.0865
_reflns_Friedel_coverage 0.000
_reflns_number_gt 7885
_reflns_number_total 8364
_reflns_threshold_expression 'I > 2\s(I)'
_cod_data_source_file c8dt00449h2.cif
_cod_data_source_block mo_baha118_p-1
_cod_depositor_comments 'Adding full bibliography for 7045825--7045827.cif.'
_cod_original_cell_volume 1427.31(14)
_cod_database_code 7045826
_shelxl_version_number 2013-3
_shelx_space_group_comment
;
The symmetry employed for this shelxl refinement is uniquely defined
by the following loop, which should always be used as a source of
symmetry information in preference to the above space-group names.
They are only intended as comments.
;
_shelx_estimated_absorpt_t_max 0.886
_shelx_estimated_absorpt_t_min 0.860

loop_
_space_group_symop_operation_xyz
'x, y, z'
'-x, -y, -z'

loop_
_atom_site_label
_atom_site_type_symbol
_atom_site_fract_x
_atom_site_fract_y
_atom_site_fract_z
_atom_site_U_iso_or_equiv
_atom_site_adp_type
_atom_site_occupancy
_atom_site_site_symmetry_order
_atom_site_calc_flag
_atom_site_refinement_flags_posn
_atom_site_refinement_flags_occupancy
_atom_site_disorder_assembly
_atom_site_disorder_group
Ru1 Ru 0.54205(2) 0.63584(2) 0.74651(2) 0.01243(5) Uani 1 1 d . . . .
S1 S 0.37531(5) 0.58340(4) 0.58151(3) 0.01794(8) Uani 1 1 d . . . .
N3 N 0.58549(17) 0.82932(13) 0.76764(10) 0.0139(2) Uani 1 1 d . . . .
N2 N 0.51054(18) 0.88975(14) 0.79694(11) 0.0166(3) Uani 1 1 d . . . .
N1 N 0.59314(19) 1.01569(14) 0.79917(11) 0.0182(3) Uani 1 1 d . . . .
O1 O 0.0631(2) 0.58894(17) 0.34511(11) 0.0310(3) Uani 1 1 d . . . .
C13 C 0.6710(2) 1.19778(17) 0.93988(13) 0.0190(3) Uani 1 1 d . . . .
C14 C 0.6948(2) 1.13733(18) 1.01287(14) 0.0225(3) Uani 1 1 d . . . .
H14 H 0.6349 1.0441 0.9980 0.027 Uiso 1 1 calc R . . .
C5 C 0.7191(2) 1.03681(17) 0.77303(13) 0.0197(3) Uani 1 1 d . . . .
H5 H 0.7945 1.1177 0.7697 0.024 Uiso 1 1 calc R . . .
C7 C 0.7376(2) 0.71897(17) 0.70719(12) 0.0160(3) Uani 1 1 d . . . .
C23 C 0.3436(2) 0.50044(18) 0.78805(13) 0.0196(3) Uani 1 1 d . . . .
H23 H 0.2315 0.4750 0.7669 0.023 Uiso 1 1 calc R . . .
C19 C 0.6257(2) 0.65217(17) 0.90372(12) 0.0175(3) Uani 1 1 d . . . .
C4 C 0.7142(2) 0.91514(16) 0.75217(12) 0.0159(3) Uani 1 1 d . . . .
C6 C 0.8017(2) 0.85647(18) 0.71786(12) 0.0179(3) Uani 1 1 d . . . .
C24 C 0.4559(2) 0.61261(17) 0.86732(12) 0.0174(3) Uani 1 1 d . . . .
H24 H 0.4189 0.6643 0.8981 0.021 Uiso 1 1 calc R . . .
C18 C 0.7592(2) 1.33442(18) 0.96251(14) 0.0225(3) Uani 1 1 d . . . .
H18 H 0.7443 1.3760 0.9131 0.027 Uiso 1 1 calc R . . .
C20 C 0.6777(2) 0.57429(18) 0.85560(13) 0.0194(3) Uani 1 1 d . . . .
H20 H 0.7893 0.5978 0.8785 0.023 Uiso 1 1 calc R . . .
C16 C 0.8928(2) 1.3500(2) 1.12969(14) 0.0234(4) Uani 1 1 d . . . .
H16 H 0.9680 1.4018 1.1943 0.028 Uiso 1 1 calc R . . .
C25 C 0.7401(2) 0.77408(19) 0.99058(13) 0.0231(3) Uani 1 1 d . . . .
H25 H 0.7087 0.8447 0.9799 0.028 Uiso 1 1 calc R . . .
C22 C 0.3981(2) 0.42405(17) 0.73882(13) 0.0209(3) Uani 1 1 d . . . .
C12 C 0.5516(2) 1.11539(18) 0.83706(14) 0.0234(4) Uani 1 1 d . . . .
H12A H 0.4413 1.0709 0.8364 0.028 Uiso 1 1 calc R . . .
H12B H 0.5525 1.1735 0.7947 0.028 Uiso 1 1 calc R . . .
C15 C 0.8060(3) 1.2133(2) 1.10717(14) 0.0251(4) Uani 1 1 d . . . .
H15 H 0.8227 1.1716 1.1564 0.030 Uiso 1 1 calc R . . .
C17 C 0.8692(2) 1.41055(18) 1.05727(15) 0.0241(4) Uani 1 1 d . . . .
H17 H 0.9281 1.5039 1.0724 0.029 Uiso 1 1 calc R . . .
C21 C 0.5649(2) 0.46089(18) 0.77316(14) 0.0214(3) Uani 1 1 d . . . .
H21 H 0.6019 0.4101 0.7413 0.026 Uiso 1 1 calc R . . .
C8 C 0.8105(2) 0.6544(2) 0.66875(13) 0.0215(3) Uani 1 1 d . . . .
H8 H 0.7719 0.5623 0.6603 0.026 Uiso 1 1 calc R . . .
N4 N 0.1121(2) 0.66703(16) 0.29993(14) 0.0257(3) Uani 1 1 d . . . .
O2 O 0.2282(3) 0.68287(19) 0.27816(15) 0.0415(4) Uani 1 1 d . . . .
C30 C 0.4669(2) 0.6948(2) 0.51934(14) 0.0254(4) Uani 1 1 d . . . .
H30A H 0.5074 0.7863 0.5574 0.038 Uiso 1 1 calc GR . . .
H30B H 0.3863 0.6755 0.4548 0.038 Uiso 1 1 calc GR . . .
H30C H 0.5570 0.6832 0.5121 0.038 Uiso 1 1 calc GR . . .
C29 C 0.2185(2) 0.6262(2) 0.58328(15) 0.0267(4) Uani 1 1 d . . . .
H29A H 0.1500 0.5675 0.6107 0.040 Uiso 1 1 calc GR . . .
H29B H 0.1526 0.6163 0.5167 0.040 Uiso 1 1 calc GR . . .
H29C H 0.2677 0.7182 0.6235 0.040 Uiso 1 1 calc GR . . .
C9 C 0.9388(3) 0.7228(2) 0.64265(16) 0.0315(4) Uani 1 1 d . . . .
H9 H 0.9851 0.6763 0.6159 0.038 Uiso 1 1 calc R . . .
C11 C 0.9311(2) 0.9255(2) 0.69303(15) 0.0280(4) Uani 1 1 d . . . .
H11 H 0.9718 1.0178 0.7019 0.034 Uiso 1 1 calc R . . .
C28 C 0.2768(3) 0.3055(2) 0.65199(16) 0.0328(5) Uani 1 1 d . . . .
H28A H 0.1966 0.3262 0.6114 0.049 Uiso 1 1 calc GR . . .
H28B H 0.2223 0.2307 0.6742 0.049 Uiso 1 1 calc GR . . .
H28C H 0.3322 0.2821 0.6138 0.049 Uiso 1 1 calc GR . . .
C26 C 0.9164(3) 0.8278(2) 1.00370(17) 0.0333(5) Uani 1 1 d . . . .
H26A H 0.9545 0.7649 1.0219 0.050 Uiso 1 1 calc GR . . .
H26B H 0.9819 0.9129 1.0552 0.050 Uiso 1 1 calc GR . . .
H26C H 0.9264 0.8402 0.9425 0.050 Uiso 1 1 calc GR . . .
O3A O 0.0263(3) 0.7125(2) 0.2505(2) 0.0331(5) Uani 0.67 1 d . P A 1
C10 C 1.0000(3) 0.8575(3) 0.65505(18) 0.0357(5) Uani 1 1 d . . . .
H10 H 1.0883 0.9030 0.6377 0.043 Uiso 1 1 calc R . . .
C27 C 0.7171(3) 0.7437(3) 1.08282(15) 0.0364(5) Uani 1 1 d . . . .
H27A H 0.6024 0.7075 1.0719 0.055 Uiso 1 1 calc GR . . .
H27B H 0.7804 0.8253 1.1377 0.055 Uiso 1 1 calc GR . . .
H27C H 0.7538 0.6789 1.0977 0.055 Uiso 1 1 calc GR . . .
O3B O 0.0798(6) 0.7648(4) 0.3298(4) 0.0306(10) Uani 0.33 1 d . P A 2

loop_
_atom_site_aniso_label
_atom_site_aniso_U_11
_atom_site_aniso_U_22
_atom_site_aniso_U_33
_atom_site_aniso_U_23
_atom_site_aniso_U_13
_atom_site_aniso_U_12
Ru1 0.01330(7) 0.01274(7) 0.01476(7) 0.00673(5) 0.00644(5) 0.00782(5)
S1 0.01848(19) 0.01767(18) 0.01587(18) 0.00616(14) 0.00506(14) 0.00767(15)
N3 0.0157(6) 0.0132(6) 0.0157(6) 0.0068(5) 0.0071(5) 0.0079(5)
N2 0.0187(6) 0.0147(6) 0.0192(6) 0.0068(5) 0.0074(5) 0.0099(5)
N1 0.0220(7) 0.0142(6) 0.0187(7) 0.0059(5) 0.0056(5) 0.0102(6)
O1 0.0351(8) 0.0400(8) 0.0254(7) 0.0181(6) 0.0143(6) 0.0199(7)
C13 0.0219(8) 0.0172(7) 0.0225(8) 0.0065(6) 0.0087(6) 0.0133(7)
C14 0.0262(9) 0.0178(8) 0.0259(9) 0.0101(7) 0.0106(7) 0.0112(7)
C5 0.0228(8) 0.0147(7) 0.0196(8) 0.0077(6) 0.0070(6) 0.0070(6)
C7 0.0153(7) 0.0205(7) 0.0139(7) 0.0064(6) 0.0058(5) 0.0093(6)
C23 0.0175(7) 0.0203(8) 0.0241(8) 0.0133(7) 0.0102(6) 0.0082(6)
C19 0.0221(8) 0.0175(7) 0.0163(7) 0.0092(6) 0.0073(6) 0.0113(6)
C4 0.0171(7) 0.0150(7) 0.0152(7) 0.0070(5) 0.0064(6) 0.0064(6)
C6 0.0159(7) 0.0211(8) 0.0169(7) 0.0070(6) 0.0078(6) 0.0076(6)
C24 0.0206(8) 0.0204(7) 0.0189(7) 0.0116(6) 0.0110(6) 0.0125(6)
C18 0.0293(9) 0.0174(8) 0.0246(9) 0.0090(7) 0.0112(7) 0.0133(7)
C20 0.0194(8) 0.0224(8) 0.0260(8) 0.0154(7) 0.0101(6) 0.0150(7)
C16 0.0228(8) 0.0264(9) 0.0220(8) 0.0035(7) 0.0087(7) 0.0138(7)
C25 0.0268(9) 0.0216(8) 0.0176(8) 0.0080(6) 0.0043(7) 0.0110(7)
C22 0.0266(9) 0.0130(7) 0.0231(8) 0.0097(6) 0.0109(7) 0.0070(6)
C12 0.0284(9) 0.0193(8) 0.0240(8) 0.0052(7) 0.0042(7) 0.0174(7)
C15 0.0315(10) 0.0264(9) 0.0227(8) 0.0111(7) 0.0112(7) 0.0166(8)
C17 0.0260(9) 0.0170(8) 0.0283(9) 0.0046(7) 0.0116(7) 0.0091(7)
C21 0.0302(9) 0.0188(8) 0.0269(9) 0.0138(7) 0.0153(7) 0.0171(7)
C8 0.0201(8) 0.0283(9) 0.0200(8) 0.0065(7) 0.0089(6) 0.0144(7)
N4 0.0172(7) 0.0152(7) 0.0403(9) 0.0097(6) 0.0059(6) 0.0070(6)
O2 0.0589(12) 0.0423(9) 0.0559(11) 0.0303(9) 0.0417(10) 0.0350(9)
C30 0.0241(9) 0.0343(10) 0.0188(8) 0.0145(7) 0.0091(7) 0.0120(8)
C29 0.0176(8) 0.0410(11) 0.0250(9) 0.0155(8) 0.0069(7) 0.0161(8)
C9 0.0269(10) 0.0462(12) 0.0295(10) 0.0084(9) 0.0173(8) 0.0212(9)
C11 0.0237(9) 0.0284(9) 0.0292(10) 0.0094(8) 0.0155(8) 0.0061(8)
C28 0.0398(12) 0.0166(8) 0.0294(10) 0.0049(7) 0.0110(9) 0.0041(8)
C26 0.0227(9) 0.0306(10) 0.0300(10) 0.0096(8) 0.0023(8) 0.0029(8)
O3A 0.0208(10) 0.0326(12) 0.0525(15) 0.0286(11) 0.0128(10) 0.0145(9)
C10 0.0257(10) 0.0457(13) 0.0375(11) 0.0117(10) 0.0228(9) 0.0114(9)
C27 0.0417(12) 0.0448(13) 0.0183(9) 0.0117(9) 0.0087(8) 0.0179(11)
O3B 0.029(2) 0.0178(19) 0.059(3) 0.015(2) 0.026(2) 0.0162(18)

loop_
_atom_type_symbol
_atom_type_description
_atom_type_scat_dispersion_real
_atom_type_scat_dispersion_imag
_atom_type_scat_source
C C 0.0033 0.0016 'International Tables Vol C Tables 4.2.6.8 and 6.1.1.4'
H H 0.0000 0.0000 'International Tables Vol C Tables 4.2.6.8 and 6.1.1.4'
N N 0.0061 0.0033 'International Tables Vol C Tables 4.2.6.8 and 6.1.1.4'
O O 0.0106 0.0060 'International Tables Vol C Tables 4.2.6.8 and 6.1.1.4'
Ru Ru -1.2594 0.8363 'International Tables Vol C Tables 4.2.6.8 and 6.1.1.4'
S S 0.1246 0.1234 'International Tables Vol C Tables 4.2.6.8 and 6.1.1.4'

loop_
_geom_angle_atom_site_label_1
_geom_angle_atom_site_label_2
_geom_angle_atom_site_label_3
_geom_angle
N3 Ru1 S1 89.73(4)
N3 Ru1 C7 77.52(6)
N3 Ru1 C23 117.08(6)
N3 Ru1 C19 94.87(6)
N3 Ru1 C24 93.64(6)
N3 Ru1 C20 122.35(6)
N3 Ru1 C22 153.30(7)
N3 Ru1 C21 160.28(7)
C7 Ru1 S1 86.90(5)
C7 Ru1 C23 165.05(7)
C7 Ru1 C19 110.63(7)
C7 Ru1 C24 147.00(7)
C7 Ru1 C20 90.66(7)
C7 Ru1 C22 128.92(7)
C7 Ru1 C21 98.65(7)
C23 Ru1 S1 95.94(5)
C19 Ru1 S1 162.44(5)
C19 Ru1 C23 66.90(7)
C19 Ru1 C24 37.67(6)
C19 Ru1 C22 79.92(7)
C24 Ru1 S1 125.21(5)
C24 Ru1 C23 36.10(7)
C24 Ru1 C22 66.23(7)
C20 Ru1 S1 146.47(5)
C20 Ru1 C23 78.85(7)
C20 Ru1 C19 37.51(6)
C20 Ru1 C24 67.10(6)
C20 Ru1 C22 67.49(7)
C20 Ru1 C21 37.95(7)
C22 Ru1 S1 88.37(5)
C22 Ru1 C23 36.89(7)
C21 Ru1 S1 109.51(5)
C21 Ru1 C23 66.55(7)
C21 Ru1 C19 68.11(7)
C21 Ru1 C24 79.01(6)
C21 Ru1 C22 37.08(7)
C30 S1 Ru1 113.88(7)
C29 S1 Ru1 105.81(7)
C29 S1 C30 99.24(10)
N2 N3 Ru1 130.81(11)
N2 N3 C4 111.27(13)
C4 N3 Ru1 117.90(11)
N3 N2 N1 104.64(14)
N2 N1 C5 112.83(14)
N2 N1 C12 119.71(16)
C5 N1 C12 127.15(16)
C14 C13 C12 120.30(16)
C18 C13 C14 119.41(17)
C18 C13 C12 120.28(16)
C15 C14 C13 120.16(17)
N1 C5 C4 104.62(15)
C6 C7 Ru1 116.17(12)
C8 C7 Ru1 127.52(14)
C8 C7 C6 116.28(16)
C24 C23 Ru1 70.05(10)
C24 C23 C22 119.65(16)
C22 C23 Ru1 70.42(10)
C24 C19 Ru1 71.64(9)
C24 C19 C25 119.07(16)
C20 C19 Ru1 70.13(10)
C20 C19 C24 117.75(16)
C20 C19 C25 123.18(16)
C25 C19 Ru1 129.12(12)
N3 C4 C5 106.63(15)
N3 C4 C6 115.01(14)
C5 C4 C6 138.33(17)
C7 C6 C4 113.31(15)
C11 C6 C7 122.73(17)
C11 C6 C4 123.90(17)
C23 C24 Ru1 73.85(10)
C23 C24 C19 122.03(16)
C19 C24 Ru1 70.68(9)
C13 C18 C17 120.36(17)
C19 C20 Ru1 72.35(9)
C19 C20 C21 121.00(16)
C21 C20 Ru1 71.69(10)
C17 C16 C15 119.76(18)
C19 C25 C26 113.56(17)
C19 C25 C27 109.22(17)
C26 C25 C27 111.18(17)
C23 C22 Ru1 72.69(10)
C23 C22 C28 119.31(18)
C21 C22 Ru1 69.82(10)
C21 C22 C23 119.48(17)
C21 C22 C28 121.21(18)
C28 C22 Ru1 130.04(13)
N1 C12 C13 110.44(14)
C14 C15 C16 120.24(18)
C16 C17 C18 120.06(18)
C20 C21 Ru1 70.36(9)
C22 C21 Ru1 73.10(10)
C22 C21 C20 120.06(16)
C9 C8 C7 121.17(19)
O1 N4 O3A 123.11(19)
O1 N4 O3B 103.3(3)
O2 N4 O1 122.76(17)
O2 N4 O3A 111.9(2)
O2 N4 O3B 124.6(2)
C10 C9 C8 121.14(19)
C10 C11 C6 119.1(2)
C9 C10 C11 119.54(19)

loop_
_geom_bond_atom_site_label_1
_geom_bond_atom_site_label_2
_geom_bond_distance
Ru1 S1 2.3620(4)
Ru1 N3 2.0607(13)
Ru1 C7 2.0761(17)
Ru1 C23 2.2770(18)
Ru1 C19 2.2156(17)
Ru1 C24 2.2283(17)
Ru1 C20 2.1867(16)
Ru1 C22 2.2471(17)
Ru1 C21 2.2043(17)
S1 C30 1.805(2)
S1 C29 1.804(2)
N3 N2 1.3214(19)
N3 C4 1.366(2)
N2 N1 1.342(2)
N1 C5 1.348(2)
N1 C12 1.468(2)
O1 N4 1.237(2)
C13 C14 1.397(2)
C13 C18 1.391(2)
C13 C12 1.511(3)
C14 C15 1.390(3)
C5 C4 1.377(2)
C7 C6 1.419(2)
C7 C8 1.400(2)
C23 C24 1.397(3)
C23 C22 1.432(3)
C19 C24 1.435(2)
C19 C20 1.416(2)
C19 C25 1.513(3)
C4 C6 1.450(2)
C6 C11 1.393(3)
C18 C17 1.393(3)
C20 C21 1.428(3)
C16 C15 1.391(3)
C16 C17 1.390(3)
C25 C26 1.523(3)
C25 C27 1.538(3)
C22 C21 1.416(3)
C22 C28 1.503(3)
C8 C9 1.396(3)
N4 O2 1.230(2)
N4 O3A 1.280(3)
N4 O3B 1.347(4)
C9 C10 1.386(4)
C11 C10 1.391(3)

loop_
_geom_torsion_atom_site_label_1
_geom_torsion_atom_site_label_2
_geom_torsion_atom_site_label_3
_geom_torsion_atom_site_label_4
_geom_torsion
Ru1 N3 N2 N1 178.74(11)
Ru1 N3 C4 C5 -178.68(11)
Ru1 N3 C4 C6 2.67(19)
Ru1 C7 C6 C4 -1.89(19)
Ru1 C7 C6 C11 -178.97(15)
Ru1 C7 C8 C9 177.92(15)
Ru1 C23 C24 C19 -54.04(14)
Ru1 C23 C22 C21 53.76(14)
Ru1 C23 C22 C28 -126.71(17)
Ru1 C19 C24 C23 55.47(15)
Ru1 C19 C20 C21 -54.85(14)
Ru1 C19 C25 C26 -74.0(2)
Ru1 C19 C25 C27 161.27(15)
Ru1 C20 C21 C22 -55.72(15)
Ru1 C22 C21 C20 54.43(14)
N3 N2 N1 C5 -0.62(19)
N3 N2 N1 C12 -174.72(14)
N3 C4 C6 C7 -0.5(2)
N3 C4 C6 C11 176.58(17)
N2 N3 C4 C5 -0.15(19)
N2 N3 C4 C6 -178.80(14)
N2 N1 C5 C4 0.5(2)
N2 N1 C12 C13 101.58(19)
N1 C5 C4 N3 -0.22(18)
N1 C5 C4 C6 177.9(2)
C13 C14 C15 C16 0.7(3)
C13 C18 C17 C16 0.8(3)
C14 C13 C18 C17 -0.6(3)
C14 C13 C12 N1 -57.5(2)
C5 N1 C12 C13 -71.6(2)
C5 C4 C6 C7 -178.5(2)
C5 C4 C6 C11 -1.5(3)
C7 C6 C11 C10 0.8(3)
C7 C8 C9 C10 0.8(3)
C23 C22 C21 Ru1 -55.12(14)
C23 C22 C21 C20 -0.7(2)
C19 C20 C21 Ru1 55.16(14)
C19 C20 C21 C22 -0.6(3)
C4 N3 N2 N1 0.46(18)
C4 C6 C11 C10 -175.97(19)
C6 C7 C8 C9 -0.1(3)
C6 C11 C10 C9 0.0(3)
C24 C23 C22 Ru1 -51.74(14)
C24 C23 C22 C21 2.0(2)
C24 C23 C22 C28 -178.45(17)
C24 C19 C20 Ru1 55.35(13)
C24 C19 C20 C21 0.5(2)
C24 C19 C25 C26 -163.31(16)
C24 C19 C25 C27 72.0(2)
C18 C13 C14 C15 -0.1(3)
C18 C13 C12 N1 121.96(18)
C20 C19 C24 Ru1 -54.61(13)
C20 C19 C24 C23 0.9(2)
C20 C19 C25 C26 16.5(2)
C20 C19 C25 C27 -108.3(2)
C25 C19 C24 Ru1 125.17(15)
C25 C19 C24 C23 -179.36(16)
C25 C19 C20 Ru1 -124.42(16)
C25 C19 C20 C21 -179.27(16)
C22 C23 C24 Ru1 51.91(14)
C22 C23 C24 C19 -2.1(2)
C12 N1 C5 C4 174.10(16)
C12 C13 C14 C15 179.33(18)
C12 C13 C18 C17 179.94(18)
C15 C16 C17 C18 -0.1(3)
C17 C16 C15 C14 -0.6(3)
C8 C7 C6 C4 176.32(15)
C8 C7 C6 C11 -0.8(3)
C8 C9 C10 C11 -0.8(4)
C28 C22 C21 Ru1 125.35(17)
C28 C22 C21 C20 179.78(17)
